data_7712475
loop_
_publ_author_name
'Nov\'ak, Miroslav'
'Turek, Jan'
'Milasheuskaya, Yaraslava'
'Sykov\'a, Miriam'
'Dost\'al, Libor'
'Stalmans, Jesse'
'R\%u\<zi\<ckov\'a, Zde\<nka'
'Jurkschat, Klaus'
'Jambor, Roman'

_publ_section_title
;
 Tin(ii) cations stabilized by non-symmetric N,N&#x2032;,O-chelating
 ligands: synthesis and stability
;
_journal_issue 9
_journal_name_full 'Dalton Transactions'
_journal_page_first 2749
_journal_page_last 2761
_journal_paper_doi 10.1039/D2DT03563D
_journal_volume 52
_journal_year 2023
_chemical_formula_moiety 'C27 H33 Cl N2 O2 P Sn, Cl3 Sn, C H2 Cl2'
_chemical_formula_sum 'C28 H35 Cl6 N2 O2 P Sn2'
_chemical_formula_weight 912.63
_space_group_crystal_system triclinic
_space_group_IT_number 2
_space_group_name_Hall '-P 1'
_space_group_name_H-M_alt 'P -1'
_atom_sites_solution_hydrogens geom
_audit_creation_method 'APEX3 v2016.5-0'
_audit_update_record
;
2022-06-27 deposited with the CCDC.	2023-02-03 downloaded from the CCDC.
;
_cell_angle_alpha 81.057(2)
_cell_angle_beta 86.640(2)
_cell_angle_gamma 75.835(2)
_cell_formula_units_Z 2
_cell_length_a 8.6259(4)
_cell_length_b 12.4009(5)
_cell_length_c 17.2050(8)
_cell_measurement_reflns_used 79250
_cell_measurement_temperature 150(2)
_cell_measurement_theta_max 25
_cell_measurement_theta_min 1
_cell_volume 1762.34(14)
_computing_cell_refinement 'APEX3 v2016.5-0 (Bruker AXS)'
_computing_data_collection 'Bruker Instrument Service vV6.2.3'
_computing_data_reduction 'SAINT V8.37A (Bruker AXS Inc., 2015)'
_computing_molecular_graphics 'Platon (Spek, 2009)'
_computing_publication_material 'Platon (Spek, 2009)'
_computing_structure_refinement 'SHELXL-2014/7 (Sheldrick, 2014)'
_computing_structure_solution 'XT, VERSION 2014/5'
_diffrn_ambient_temperature 150(2)
_diffrn_detector_area_resol_mean 10.4167
_diffrn_measured_fraction_theta_full 1.000
_diffrn_measured_fraction_theta_max 1.000
_diffrn_measurement_device_type 'Bruker D8 - Venture'
_diffrn_measurement_method '\f and \w scans to fill the Ewald sphere'
_diffrn_radiation_type MoK\a
_diffrn_radiation_wavelength 0.71073
_diffrn_reflns_av_R_equivalents 0.2495
_diffrn_reflns_av_unetI/netI 0.0901
_diffrn_reflns_Laue_measured_fraction_full 1.000
_diffrn_reflns_Laue_measured_fraction_max 1.000
_diffrn_reflns_limit_h_max 10
_diffrn_reflns_limit_h_min -10
_diffrn_reflns_limit_k_max 14
_diffrn_reflns_limit_k_min -14
_diffrn_reflns_limit_l_max 20
_diffrn_reflns_limit_l_min -20
_diffrn_reflns_number 54631
_diffrn_reflns_point_group_measured_fraction_full 1.000
_diffrn_reflns_point_group_measured_fraction_max 1.000
_diffrn_reflns_theta_full 24.994
_diffrn_reflns_theta_max 24.994
_diffrn_reflns_theta_min 2.228
_diffrn_source 'sealed X-ray tube'
_exptl_absorpt_coefficient_mu 1.946
_exptl_absorpt_correction_T_max 0.7470
_exptl_absorpt_correction_T_min 0.5418
_exptl_absorpt_correction_type multi-scan
_exptl_absorpt_process_details
;
SADABS-2016/2 - Bruker AXS area detector
scaling and absorption correction
;
_exptl_crystal_colour yellow
_exptl_crystal_density_diffrn 1.720
_exptl_crystal_description plate
_exptl_crystal_F_000 900
_exptl_crystal_size_max 0.350
_exptl_crystal_size_mid 0.270
_exptl_crystal_size_min 0.038
_refine_diff_density_max 1.975
_refine_diff_density_min -2.338
_refine_diff_density_rms 0.180
_refine_ls_extinction_method none
_refine_ls_goodness_of_fit_ref 1.063
_refine_ls_hydrogen_treatment constr
_refine_ls_matrix_type full
_refine_ls_number_parameters 376
_refine_ls_number_reflns 6208
_refine_ls_number_restraints 318
_refine_ls_restrained_S_all 1.044
_refine_ls_R_factor_all 0.0605
_refine_ls_R_factor_gt 0.0515
_refine_ls_shift/su_max 0.000
_refine_ls_shift/su_mean 0.000
_refine_ls_structure_factor_coef Fsqd
_refine_ls_weighting_details 'w=1/[\s^2^(Fo^2^)+(0.0725P)^2^+1.3168P] where P=(Fo^2^+2Fc^2^)/3'
_refine_ls_weighting_scheme calc
_refine_ls_wR_factor_gt 0.1350
_refine_ls_wR_factor_ref 0.1411
_reflns_Friedel_coverage 0.000
_reflns_number_gt 5317
_reflns_number_total 6208
_reflns_threshold_expression 'I > 2\s(I)'
_cod_data_source_file d2dt03563d4.cif
_cod_data_source_block 4
_cod_database_code 7712475
_shelx_shelxl_version_number 2014/7
_shelx_space_group_comment
;
The symmetry employed for this shelxl refinement is uniquely defined
by the following loop, which should always be used as a source of
symmetry information in preference to the above space-group names.
They are only intended as comments.
;
_exptl_absorpt_special_details
;
The ratio of minimum to maximum
apparent transmission was 0.725
;

loop_
_space_group_symop_operation_xyz
'x, y, z'
'-x, -y, -z'

loop_
_atom_site_label
_atom_site_type_symbol
_atom_site_fract_x
_atom_site_fract_y
_atom_site_fract_z
_atom_site_U_iso_or_equiv
_atom_site_adp_type
_atom_site_occupancy
_atom_site_site_symmetry_order
_atom_site_calc_flag
_atom_site_refinement_flags_posn
_atom_site_refinement_flags_adp
_atom_site_refinement_flags_occupancy
_atom_site_disorder_assembly
_atom_site_disorder_group
Sn1 Sn 0.37426(4) 0.48463(3) 0.13263(2) 0.01639(13) Uani 1 1 d . U . . .
Cl1 Cl 0.58856(15) 0.56593(11) 0.06582(7) 0.0250(3) Uani 1 1 d . U . . .
P1 P 0.67766(14) 0.26475(10) 0.18518(7) 0.0162(3) Uani 1 1 d . U . . .
O1 O 0.5353(4) 0.3048(3) 0.1340(2) 0.0214(7) Uani 1 1 d . U . . .
N1 N 0.5384(4) 0.4532(3) 0.2436(2) 0.0124(7) Uani 1 1 d . U . . .
C1 C 0.6483(5) 0.3560(4) 0.2604(3) 0.0150(9) Uani 1 1 d . U . . .
Sn2 Sn 0.15535(4) 0.32439(3) 0.43940(2) 0.02474(14) Uani 1 1 d . U . . .
Cl2 Cl 0.23433(16) 0.34042(11) 0.29822(8) 0.0291(3) Uani 1 1 d . U . . .
O2 O 0.7073(4) 0.1412(3) 0.2310(2) 0.0250(8) Uani 1 1 d . U . . .
N2 N 0.3175(4) 0.6446(3) 0.2084(2) 0.0150(8) Uani 1 1 d . U . . .
C2 C 0.7296(6) 0.3273(4) 0.3300(3) 0.0203(10) Uani 1 1 d . U . . .
H2 H 0.8071 0.2580 0.3402 0.024 Uiso 1 1 calc R U . . .
C3 C 0.6966(6) 0.4009(4) 0.3848(3) 0.0202(10) Uani 1 1 d . U . . .
H3 H 0.7483 0.3817 0.4340 0.024 Uiso 1 1 calc R U . . .
Cl3 Cl 0.20916(18) 0.50565(12) 0.45200(8) 0.0341(3) Uani 1 1 d . U . . .
C4 C 0.5874(5) 0.5025(4) 0.3669(3) 0.0175(9) Uani 1 1 d . U . . .
H4 H 0.5657 0.5551 0.4032 0.021 Uiso 1 1 calc R U . . .
Cl4 Cl 0.4228(2) 0.21750(17) 0.48552(11) 0.0628(5) Uani 1 1 d . U . . .
C5 C 0.5098(5) 0.5273(4) 0.2960(3) 0.0139(9) Uani 1 1 d . U . . .
Cl5 Cl 0.8832(2) 0.13539(13) 0.52282(10) 0.0471(4) Uani 1 1 d . U . . .
C6 C 0.5906(7) 0.1048(4) 0.2878(4) 0.0304(12) Uani 1 1 d . U . . .
H6A H 0.5057 0.0857 0.2601 0.036 Uiso 1 1 calc R U . . .
H6B H 0.5402 0.1657 0.3188 0.036 Uiso 1 1 calc R U . . .
Cl6 Cl 0.8297(3) -0.03502(17) 0.65129(13) 0.0738(6) Uani 1 1 d . U . . .
C7 C 0.6766(10) 0.0055(6) 0.3400(5) 0.060(2) Uani 1 1 d . U . . .
H7A H 0.7407 -0.0491 0.3082 0.090 Uiso 1 1 calc R U . . .
H7B H 0.5994 -0.0286 0.3728 0.090 Uiso 1 1 calc R U . . .
H7C H 0.7470 0.0281 0.3738 0.090 Uiso 1 1 calc R U . . .
C8 C 0.8581(6) 0.2661(4) 0.1340(3) 0.0182(10) Uani 1 1 d . U . . .
C9 C 0.8537(8) 0.3006(6) 0.0530(4) 0.0451(16) Uani 1 1 d . U . . .
H9 H 0.7547 0.3206 0.0267 0.054 Uiso 1 1 calc R U . . .
C10 C 0.9947(8) 0.3056(7) 0.0108(4) 0.0561(19) Uani 1 1 d . U . . .
H10 H 0.9916 0.3277 -0.0446 0.067 Uiso 1 1 calc R U . . .
C11 C 1.1359(8) 0.2794(6) 0.0473(4) 0.0450(15) Uani 1 1 d . U . . .
H11 H 1.2308 0.2854 0.0178 0.054 Uiso 1 1 calc R U . . .
C13 C 1.0041(6) 0.2370(5) 0.1707(4) 0.0332(13) Uani 1 1 d . U . . .
H13 H 1.0089 0.2122 0.2258 0.040 Uiso 1 1 calc R U . . .
C14 C 0.3882(5) 0.6346(4) 0.2735(3) 0.0131(9) Uani 1 1 d . U . . .
C15 C 0.3563(6) 0.7206(4) 0.3282(3) 0.0239(11) Uani 1 1 d . U . . .
H15A H 0.4570 0.7379 0.3393 0.036 Uiso 1 1 calc R U . . .
H15B H 0.3084 0.6910 0.3775 0.036 Uiso 1 1 calc R U . . .
H15C H 0.2824 0.7892 0.3038 0.036 Uiso 1 1 calc R U . . .
C16 C 0.1912(6) 0.7420(4) 0.1819(3) 0.0188(10) Uani 1 1 d . U . . .
C17 C 0.2293(6) 0.8344(4) 0.1350(3) 0.0223(10) Uani 1 1 d . U . . .
C18 C 0.1029(7) 0.9244(5) 0.1066(3) 0.0340(13) Uani 1 1 d . U . . .
H18 H 0.1260 0.9885 0.0746 0.041 Uiso 1 1 calc R U . . .
C19 C -0.0541(7) 0.9215(5) 0.1241(4) 0.0375(14) Uani 1 1 d . U . . .
H19 H -0.1384 0.9828 0.1041 0.045 Uiso 1 1 calc R U . . .
C20 C -0.0880(7) 0.8284(5) 0.1712(4) 0.0338(13) Uani 1 1 d . U . . .
H20 H -0.1965 0.8269 0.1832 0.041 Uiso 1 1 calc R U . . .
C21 C 0.0325(6) 0.7370(5) 0.2013(3) 0.0254(11) Uani 1 1 d . U . . .
C22 C 0.4003(6) 0.8446(4) 0.1155(3) 0.0243(11) Uani 1 1 d . U . . .
H22 H 0.4743 0.7716 0.1365 0.029 Uiso 1 1 calc R U . . .
C23 C 0.4303(7) 0.8670(5) 0.0266(3) 0.0344(13) Uani 1 1 d . U . . .
H23A H 0.4008 0.8093 0.0015 0.052 Uiso 1 1 calc R U . . .
H23B H 0.5438 0.8648 0.0159 0.052 Uiso 1 1 calc R U . . .
H23C H 0.3655 0.9412 0.0054 0.052 Uiso 1 1 calc R U . . .
C24 C 0.4374(7) 0.9375(5) 0.1561(4) 0.0355(13) Uani 1 1 d . U . . .
H24A H 0.5489 0.9409 0.1450 0.053 Uiso 1 1 calc R U . . .
H24B H 0.4203 0.9206 0.2131 0.053 Uiso 1 1 calc R U . . .
H24C H 0.3665 1.0100 0.1362 0.053 Uiso 1 1 calc R U . . .
C25 C -0.0096(6) 0.6379(5) 0.2539(3) 0.0258(11) Uani 1 1 d . U . . .
H25 H 0.0923 0.5851 0.2736 0.031 Uiso 1 1 calc R U . . .
C26 C -0.0979(7) 0.5738(6) 0.2098(4) 0.0388(14) Uani 1 1 d . U . . .
H26A H -0.0289 0.5435 0.1670 0.058 Uiso 1 1 calc R U . . .
H26B H -0.1959 0.6249 0.1878 0.058 Uiso 1 1 calc R U . . .
H26C H -0.1254 0.5119 0.2462 0.058 Uiso 1 1 calc R U . . .
C27 C -0.1108(7) 0.6764(5) 0.3254(3) 0.0348(13) Uani 1 1 d . U . . .
H27A H -0.0555 0.7195 0.3526 0.052 Uiso 1 1 calc R U . . .
H27B H -0.1268 0.6105 0.3616 0.052 Uiso 1 1 calc R U . . .
H27C H -0.2148 0.7238 0.3078 0.052 Uiso 1 1 calc R U . . .
C28 C 0.7753(8) 0.0339(6) 0.5580(5) 0.0493(17) Uani 1 1 d . U . . .
H28A H 0.6598 0.0709 0.5589 0.059 Uiso 1 1 calc R U . . .
H28B H 0.7924 -0.0221 0.5212 0.059 Uiso 1 1 calc R U . . .
C12 C 1.1434(7) 0.2437(5) 0.1278(4) 0.0370(13) Uani 1 1 d . U . . .
H12 H 1.2433 0.2240 0.1534 0.044 Uiso 1 1 calc R U . . .

loop_
_atom_site_aniso_label
_atom_site_aniso_U_11
_atom_site_aniso_U_22
_atom_site_aniso_U_33
_atom_site_aniso_U_23
_atom_site_aniso_U_13
_atom_site_aniso_U_12
Sn1 0.0212(2) 0.0170(2) 0.0116(2) 0.00173(14) -0.00802(14) -0.00657(15)
Cl1 0.0362(7) 0.0300(7) 0.0130(6) 0.0001(5) -0.0002(5) -0.0178(6)
P1 0.0244(6) 0.0129(6) 0.0108(6) -0.0010(5) -0.0025(5) -0.0034(5)
O1 0.0264(17) 0.0231(18) 0.0145(17) -0.0065(14) -0.0071(14) -0.0018(14)
N1 0.0155(17) 0.0119(17) 0.0098(18) 0.0034(14) -0.0087(14) -0.0047(14)
C1 0.017(2) 0.014(2) 0.014(2) 0.0021(16) -0.0046(17) -0.0051(17)
Sn2 0.0265(2) 0.0258(2) 0.0222(2) 0.00130(16) 0.00222(16) -0.01042(17)
Cl2 0.0397(7) 0.0281(7) 0.0214(7) -0.0032(5) -0.0017(6) -0.0117(6)
O2 0.0344(19) 0.0154(17) 0.0242(19) -0.0001(14) 0.0041(15) -0.0069(15)
N2 0.0159(17) 0.0122(18) 0.0143(19) 0.0042(14) -0.0036(14) -0.0017(14)
C2 0.026(2) 0.018(2) 0.013(2) 0.0045(18) -0.0059(18) -0.0012(19)
C3 0.023(2) 0.022(2) 0.014(2) 0.0005(18) -0.0087(18) -0.0018(19)
Cl3 0.0486(8) 0.0369(8) 0.0244(7) -0.0109(6) 0.0001(6) -0.0210(7)
C4 0.023(2) 0.019(2) 0.011(2) -0.0015(17) -0.0008(17) -0.0062(18)
Cl4 0.0521(10) 0.0688(13) 0.0433(10) 0.0231(9) -0.0115(8) 0.0144(9)
C5 0.018(2) 0.014(2) 0.010(2) 0.0013(16) -0.0026(16) -0.0067(17)
Cl5 0.0583(10) 0.0301(8) 0.0456(10) 0.0031(7) 0.0142(8) -0.0056(7)
C6 0.038(3) 0.020(3) 0.033(3) 0.001(2) 0.007(2) -0.011(2)
Cl6 0.0963(15) 0.0476(11) 0.0530(12) 0.0225(9) 0.0172(11) 0.0062(11)
C7 0.085(5) 0.042(4) 0.041(4) 0.022(3) 0.010(4) -0.012(4)
C8 0.023(2) 0.014(2) 0.017(2) -0.0022(18) -0.0005(17) -0.0020(18)
C9 0.041(3) 0.067(5) 0.018(3) 0.007(3) -0.002(2) -0.001(3)
C10 0.053(3) 0.079(5) 0.022(3) 0.014(3) 0.008(3) -0.005(3)
C11 0.045(3) 0.040(4) 0.046(3) 0.000(3) 0.014(3) -0.010(3)
C13 0.030(2) 0.040(3) 0.027(3) -0.002(2) -0.006(2) -0.005(2)
C14 0.0147(19) 0.012(2) 0.013(2) 0.0020(16) -0.0003(16) -0.0065(17)
C15 0.033(3) 0.017(2) 0.018(3) -0.005(2) -0.006(2) 0.003(2)
C16 0.026(2) 0.018(2) 0.009(2) 0.0026(17) -0.0062(17) 0.0012(18)
C17 0.026(2) 0.016(2) 0.020(2) 0.0050(19) -0.0028(19) -0.0012(19)
C18 0.038(3) 0.025(3) 0.029(3) 0.013(2) -0.003(2) 0.004(2)
C19 0.031(3) 0.032(3) 0.036(3) 0.016(2) -0.005(2) 0.007(2)
C20 0.024(2) 0.034(3) 0.033(3) 0.009(2) -0.008(2) 0.004(2)
C21 0.024(2) 0.028(3) 0.019(2) 0.007(2) -0.0058(19) -0.0017(19)
C22 0.023(2) 0.016(2) 0.029(3) 0.007(2) -0.001(2) -0.0031(19)
C23 0.042(3) 0.030(3) 0.030(3) 0.007(2) 0.010(2) -0.015(3)
C24 0.046(3) 0.025(3) 0.038(3) 0.000(2) -0.003(3) -0.016(3)
C25 0.022(2) 0.029(3) 0.021(3) 0.011(2) -0.005(2) -0.003(2)
C26 0.037(3) 0.056(4) 0.028(3) 0.002(3) -0.001(2) -0.023(3)
C27 0.035(3) 0.043(3) 0.023(3) 0.009(2) 0.002(2) -0.012(3)
C28 0.043(4) 0.036(3) 0.057(4) 0.016(3) 0.004(3) -0.002(3)
C12 0.030(3) 0.034(3) 0.048(3) -0.011(3) 0.002(2) -0.007(2)

loop_
_atom_type_symbol
_atom_type_description
_atom_type_scat_dispersion_real
_atom_type_scat_dispersion_imag
_atom_type_scat_source
C C 0.0033 0.0016 'International Tables Vol C Tables 4.2.6.8 and 6.1.1.4'
H H 0.0000 0.0000 'International Tables Vol C Tables 4.2.6.8 and 6.1.1.4'
Cl Cl 0.1484 0.1585 'International Tables Vol C Tables 4.2.6.8 and 6.1.1.4'
N N 0.0061 0.0033 'International Tables Vol C Tables 4.2.6.8 and 6.1.1.4'
O O 0.0106 0.0060 'International Tables Vol C Tables 4.2.6.8 and 6.1.1.4'
P P 0.1023 0.0942 'International Tables Vol C Tables 4.2.6.8 and 6.1.1.4'
Sn Sn -0.6537 1.4246 'International Tables Vol C Tables 4.2.6.8 and 6.1.1.4'

loop_
_geom_angle_atom_site_label_1
_geom_angle_atom_site_label_2
_geom_angle_atom_site_label_3
_geom_angle
_geom_angle_site_symmetry_1
_geom_angle_site_symmetry_3
_geom_angle_publ_flag
O1 Sn1 N1 74.49(12) . . ?
O1 Sn1 Cl1 90.62(9) . . ?
N1 Sn1 Cl1 83.27(9) . . ?
O1 Sn1 N2 141.16(11) . . ?
N1 Sn1 N2 66.70(12) . . ?
Cl1 Sn1 N2 86.27(9) . . ?
O1 P1 O2 117.3(2) . . ?
O1 P1 C8 113.3(2) . . ?
O2 P1 C8 103.3(2) . . ?
O1 P1 C1 106.58(19) . . ?
O2 P1 C1 105.7(2) . . ?
C8 P1 C1 110.4(2) . . ?
P1 O1 Sn1 120.66(18) . . ?
C1 N1 C5 118.8(4) . . ?
C1 N1 Sn1 120.4(3) . . ?
C5 N1 Sn1 120.3(3) . . ?
N1 C1 C2 122.3(4) . . ?
N1 C1 P1 114.7(3) . . ?
C2 C1 P1 122.9(4) . . ?
Cl3 Sn2 Cl4 93.18(7) . . ?
Cl3 Sn2 Cl2 92.51(5) . . ?
Cl4 Sn2 Cl2 94.69(6) . . ?
C6 O2 P1 122.3(3) . . ?
C14 N2 C16 121.9(4) . . ?
C14 N2 Sn1 119.5(3) . . ?
C16 N2 Sn1 118.2(3) . . ?
C1 C2 C3 119.0(4) . . ?
C1 C2 H2 120.5 . . ?
C3 C2 H2 120.5 . . ?
C4 C3 C2 119.0(4) . . ?
C4 C3 H3 120.5 . . ?
C2 C3 H3 120.5 . . ?
C3 C4 C5 119.6(4) . . ?
C3 C4 H4 120.2 . . ?
C5 C4 H4 120.2 . . ?
N1 C5 C4 121.2(4) . . ?
N1 C5 C14 116.3(4) . . ?
C4 C5 C14 122.5(4) . . ?
O2 C6 C7 107.5(5) . . ?
O2 C6 H6A 110.2 . . ?
C7 C6 H6A 110.2 . . ?
O2 C6 H6B 110.2 . . ?
C7 C6 H6B 110.2 . . ?
H6A C6 H6B 108.5 . . ?
C6 C7 H7A 109.5 . . ?
C6 C7 H7B 109.5 . . ?
H7A C7 H7B 109.5 . . ?
C6 C7 H7C 109.5 . . ?
H7A C7 H7C 109.5 . . ?
H7B C7 H7C 109.5 . . ?
C13 C8 C9 118.9(5) . . ?
C13 C8 P1 122.8(4) . . ?
C9 C8 P1 118.3(4) . . ?
C10 C9 C8 119.7(6) . . ?
C10 C9 H9 120.1 . . ?
C8 C9 H9 120.1 . . ?
C11 C10 C9 120.9(6) . . ?
C11 C10 H10 119.5 . . ?
C9 C10 H10 119.5 . . ?
C10 C11 C12 120.3(6) . . ?
C10 C11 H11 119.8 . . ?
C12 C11 H11 119.8 . . ?
C8 C13 C12 120.6(6) . . ?
C8 C13 H13 119.7 . . ?
C12 C13 H13 119.7 . . ?
N2 C14 C5 116.5(4) . . ?
N2 C14 C15 125.2(4) . . ?
C5 C14 C15 118.3(4) . . ?
C14 C15 H15A 109.5 . . ?
C14 C15 H15B 109.5 . . ?
H15A C15 H15B 109.5 . . ?
C14 C15 H15C 109.5 . . ?
H15A C15 H15C 109.5 . . ?
H15B C15 H15C 109.5 . . ?
C17 C16 C21 122.2(4) . . ?
C17 C16 N2 119.6(4) . . ?
C21 C16 N2 118.1(4) . . ?
C16 C17 C18 117.9(5) . . ?
C16 C17 C22 123.5(4) . . ?
C18 C17 C22 118.6(5) . . ?
C19 C18 C17 121.2(5) . . ?
C19 C18 H18 119.4 . . ?
C17 C18 H18 119.4 . . ?
C18 C19 C20 119.5(5) . . ?
C18 C19 H19 120.3 . . ?
C20 C19 H19 120.3 . . ?
C19 C20 C21 121.8(5) . . ?
C19 C20 H20 119.1 . . ?
C21 C20 H20 119.1 . . ?
C20 C21 C16 117.5(5) . . ?
C20 C21 C25 120.1(5) . . ?
C16 C21 C25 122.5(4) . . ?
C17 C22 C23 111.6(4) . . ?
C17 C22 C24 110.3(4) . . ?
C23 C22 C24 110.7(5) . . ?
C17 C22 H22 108.0 . . ?
C23 C22 H22 108.0 . . ?
C24 C22 H22 108.0 . . ?
C22 C23 H23A 109.5 . . ?
C22 C23 H23B 109.5 . . ?
H23A C23 H23B 109.5 . . ?
C22 C23 H23C 109.5 . . ?
H23A C23 H23C 109.5 . . ?
H23B C23 H23C 109.5 . . ?
C22 C24 H24A 109.5 . . ?
C22 C24 H24B 109.5 . . ?
H24A C24 H24B 109.5 . . ?
C22 C24 H24C 109.5 . . ?
H24A C24 H24C 109.5 . . ?
H24B C24 H24C 109.5 . . ?
C21 C25 C26 112.1(5) . . ?
C21 C25 C27 110.8(5) . . ?
C26 C25 C27 109.7(5) . . ?
C21 C25 H25 108.0 . . ?
C26 C25 H25 108.0 . . ?
C27 C25 H25 108.0 . . ?
C25 C26 H26A 109.5 . . ?
C25 C26 H26B 109.5 . . ?
H26A C26 H26B 109.5 . . ?
C25 C26 H26C 109.5 . . ?
H26A C26 H26C 109.5 . . ?
H26B C26 H26C 109.5 . . ?
C25 C27 H27A 109.5 . . ?
C25 C27 H27B 109.5 . . ?
H27A C27 H27B 109.5 . . ?
C25 C27 H27C 109.5 . . ?
H27A C27 H27C 109.5 . . ?
H27B C27 H27C 109.5 . . ?
Cl6 C28 Cl5 113.1(4) . . ?
Cl6 C28 H28A 108.9 . . ?
Cl5 C28 H28A 108.9 . . ?
Cl6 C28 H28B 108.9 . . ?
Cl5 C28 H28B 108.9 . . ?
H28A C28 H28B 107.8 . . ?
C13 C12 C11 119.5(6) . . ?
C13 C12 H12 120.3 . . ?
C11 C12 H12 120.3 . . ?

loop_
_geom_bond_atom_site_label_1
_geom_bond_atom_site_label_2
_geom_bond_distance
_geom_bond_site_symmetry_2
_geom_bond_publ_flag
Sn1 O1 2.318(3) . ?
Sn1 N1 2.371(3) . ?
Sn1 Cl1 2.4613(12) . ?
Sn1 N2 2.475(4) . ?
P1 O1 1.490(3) . ?
P1 O2 1.578(4) . ?
P1 C8 1.745(5) . ?
P1 C1 1.816(5) . ?
N1 C1 1.341(6) . ?
N1 C5 1.355(6) . ?
C1 C2 1.377(7) . ?
Sn2 Cl3 2.4472(14) . ?
Sn2 Cl4 2.4697(17) . ?
Sn2 Cl2 2.4751(14) . ?
O2 C6 1.464(6) . ?
N2 C14 1.281(6) . ?
N2 C16 1.448(6) . ?
C2 C3 1.382(7) . ?
C2 H2 0.9500 . ?
C3 C4 1.379(7) . ?
C3 H3 0.9500 . ?
C4 C5 1.382(6) . ?
C4 H4 0.9500 . ?
C5 C14 1.492(6) . ?
Cl5 C28 1.757(7) . ?
C6 C7 1.470(9) . ?
C6 H6A 0.9900 . ?
C6 H6B 0.9900 . ?
Cl6 C28 1.730(7) . ?
C7 H7A 0.9800 . ?
C7 H7B 0.9800 . ?
C7 H7C 0.9800 . ?
C8 C13 1.384(7) . ?
C8 C9 1.393(8) . ?
C9 C10 1.389(9) . ?
C9 H9 0.9500 . ?
C10 C11 1.347(9) . ?
C10 H10 0.9500 . ?
C11 C12 1.388(10) . ?
C11 H11 0.9500 . ?
C13 C12 1.386(8) . ?
C13 H13 0.9500 . ?
C14 C15 1.497(6) . ?
C15 H15A 0.9800 . ?
C15 H15B 0.9800 . ?
C15 H15C 0.9800 . ?
C16 C17 1.392(7) . ?
C16 C21 1.403(7) . ?
C17 C18 1.404(7) . ?
C17 C22 1.524(7) . ?
C18 C19 1.378(8) . ?
C18 H18 0.9500 . ?
C19 C20 1.386(8) . ?
C19 H19 0.9500 . ?
C20 C21 1.392(7) . ?
C20 H20 0.9500 . ?
C21 C25 1.515(7) . ?
C22 C23 1.529(8) . ?
C22 C24 1.542(7) . ?
C22 H22 1.0000 . ?
C23 H23A 0.9800 . ?
C23 H23B 0.9800 . ?
C23 H23C 0.9800 . ?
C24 H24A 0.9800 . ?
C24 H24B 0.9800 . ?
C24 H24C 0.9800 . ?
C25 C26 1.530(8) . ?
C25 C27 1.535(8) . ?
C25 H25 1.0000 . ?
C26 H26A 0.9800 . ?
C26 H26B 0.9800 . ?
C26 H26C 0.9800 . ?
C27 H27A 0.9800 . ?
C27 H27B 0.9800 . ?
C27 H27C 0.9800 . ?
C28 H28A 0.9900 . ?
C28 H28B 0.9900 . ?
C12 H12 0.9500 . ?
